data_7045202
loop_
_publ_author_name
'Lu, Lele'
'Xu, Xinxin'
'Yan, Jiaming'
'Shi, Fa-Nian'
'Huo, Yuqiu'

_publ_section_title
;
 Oxygen vacancy rich Cu<sub>2</sub>O based composite material with
 nitrogen doped carbon as matrix for photocatalytic H<sub>2</sub>
 production and organic pollutant removal.
;
_journal_issue 6
_journal_name_full 'Dalton transactions (Cambridge, England : 2003)'
_journal_page_first 2031
_journal_page_last 2038
_journal_paper_doi 10.1039/c7dt03835f
_journal_volume 47
_journal_year 2018
_chemical_formula_moiety 'C10 H8 Cu0.5 N O2, 0.5(H2 O)'
_chemical_formula_sum 'C10 H9 Cu0.5 N O2.5'
_chemical_formula_weight 214.95
_space_group_crystal_system monoclinic
_space_group_IT_number 15
_space_group_name_Hall '-C 2yc'
_space_group_name_H-M_alt 'C 1 2/c 1'
_symmetry_space_group_name_Hall '-C 2yc'
_symmetry_space_group_name_H-M 'C 1 2/c 1'
_atom_sites_solution_hydrogens mixed
_audit_creation_date 2017-12-21
_audit_creation_method
;
Olex2 1.2-alpha
(compiled 2017.12.08 svn.r3473 for OlexSys, GUI svn.r5433)
;
_audit_update_record
;
2017-12-21 deposited with the CCDC.
2018-01-02 downloaded from the CCDC.
;
_cell_angle_alpha 90
_cell_angle_beta 98.664(4)
_cell_angle_gamma 90
_cell_formula_units_Z 8
_cell_length_a 5.6113(3)
_cell_length_b 19.4865(8)
_cell_length_c 17.0719(7)
_cell_measurement_reflns_used 7370
_cell_measurement_temperature 99.9(3)
_cell_measurement_theta_max 28.8700
_cell_measurement_theta_min 4.1450
_cell_volume 1845.42(15)
_computing_cell_refinement 'CrysAlisPro 1.171.38.43f (Rigaku OD, 2015)'
_computing_data_collection 'CrysAlisPro 1.171.38.43f (Rigaku OD, 2015)'
_computing_data_reduction 'CrysAlisPro 1.171.38.43f (Rigaku OD, 2015)'
_computing_molecular_graphics 'Olex2 (Dolomanov et al., 2009)'
_computing_publication_material 'Olex2 (Dolomanov et al., 2009)'
_computing_structure_refinement 'ShelXL (Sheldrick, 2015)'
_diffrn_ambient_environment N~2~
_diffrn_ambient_temperature 99.9(3)
_diffrn_detector 'CCD plate'
_diffrn_detector_area_resol_mean 8.0359
_diffrn_detector_type EosS2
_diffrn_measured_fraction_theta_full 0.984
_diffrn_measured_fraction_theta_max 0.983
_diffrn_measurement_details
;
List of Runs (angles in degrees, time in seconds):
  # Type    Start    End  Width  t~exp~   \w     \q     \k     \f   Frames
#--------------------------------------------------------------------------
  1  \w    -53.00  31.00   1.00   30.00    --   14.24 -57.00   0.00   84
  2  \w    -55.00  84.00   1.00   30.00    --   14.24   0.00-120.00  139
  3  \w    -44.00   7.00   1.00   30.00    --  -16.97  77.00 120.00   51
;
_diffrn_measurement_device 'four-circle diffractometer'
_diffrn_measurement_device_type 'SuperNova, Single source at offset, EosS2'
_diffrn_measurement_method '\w scans'
_diffrn_orient_matrix_type 'CrysAlisPro convention (1999,Acta A55,543-557)'
_diffrn_orient_matrix_UB_11 -0.0118348000
_diffrn_orient_matrix_UB_12 0.0288297000
_diffrn_orient_matrix_UB_13 0.0245042000
_diffrn_orient_matrix_UB_21 -0.1183432000
_diffrn_orient_matrix_UB_22 -0.0106307000
_diffrn_orient_matrix_UB_23 0.0041956000
_diffrn_orient_matrix_UB_31 0.0470297000
_diffrn_orient_matrix_UB_32 -0.0195168000
_diffrn_orient_matrix_UB_33 0.0338880000
_diffrn_radiation_monochromator mirror
_diffrn_radiation_probe x-ray
_diffrn_radiation_type MoK\a
_diffrn_radiation_wavelength 0.71073
_diffrn_reflns_av_R_equivalents 0.0201
_diffrn_reflns_av_unetI/netI 0.0218
_diffrn_reflns_Laue_measured_fraction_full 0.984
_diffrn_reflns_Laue_measured_fraction_max 0.983
_diffrn_reflns_limit_h_max 7
_diffrn_reflns_limit_h_min -6
_diffrn_reflns_limit_k_max 24
_diffrn_reflns_limit_k_min -24
_diffrn_reflns_limit_l_max 21
_diffrn_reflns_limit_l_min -18
_diffrn_reflns_number 5331
_diffrn_reflns_point_group_measured_fraction_full 0.984
_diffrn_reflns_point_group_measured_fraction_max 0.983
_diffrn_reflns_theta_full 26.000
_diffrn_reflns_theta_max 26.366
_diffrn_reflns_theta_min 3.819
_diffrn_source 'micro-focus sealed X-ray tube'
_diffrn_source_type 'SuperNova (Mo) X-ray Source'
_exptl_absorpt_coefficient_mu 1.219
_exptl_absorpt_correction_T_max 1.00000
_exptl_absorpt_correction_T_min 0.88064
_exptl_absorpt_correction_type multi-scan
_exptl_absorpt_process_details
;
CrysAlisPro 1.171.38.43f (Rigaku Oxford Diffraction, 2015)
Empirical absorption correction using spherical harmonics,
 implemented in SCALE3 ABSPACK scaling algorithm.
;
_exptl_crystal_colour 'clear light blue'
_exptl_crystal_colour_lustre clear
_exptl_crystal_colour_modifier light
_exptl_crystal_colour_primary blue
_exptl_crystal_density_diffrn 1.547
_exptl_crystal_description block
_exptl_crystal_F_000 884
_exptl_crystal_size_max 0.22
_exptl_crystal_size_mid 0.21
_exptl_crystal_size_min 0.18
_refine_diff_density_max 0.386
_refine_diff_density_min -0.355
_refine_diff_density_rms 0.060
_refine_ls_extinction_method none
_refine_ls_goodness_of_fit_ref 1.107
_refine_ls_hydrogen_treatment constr
_refine_ls_matrix_type full
_refine_ls_number_parameters 132
_refine_ls_number_reflns 1856
_refine_ls_number_restraints 0
_refine_ls_restrained_S_all 1.107
_refine_ls_R_factor_all 0.0272
_refine_ls_R_factor_gt 0.0258
_refine_ls_shift/su_max 0.001
_refine_ls_shift/su_mean 0.000
_refine_ls_structure_factor_coef Fsqd
_refine_ls_weighting_details 'w=1/[\s^2^(Fo^2^)+(0.0225P)^2^+3.5939P] where P=(Fo^2^+2Fc^2^)/3'
_refine_ls_weighting_scheme calc
_refine_ls_wR_factor_gt 0.0632
_refine_ls_wR_factor_ref 0.0638
_reflns_Friedel_coverage 0.000
_reflns_number_gt 1776
_reflns_number_total 1856
_reflns_threshold_expression 'I > 2\s(I)'
_cod_data_source_file c7dt03835f2.cif
_cod_data_source_block cu
_cod_depositor_comments 'Adding full bibliography for 7045202.cif.'
_cod_original_formula_sum 'C10 H9 Cu0.50 N O2.50'
_cod_database_code 7045202
_shelx_shelxl_version_number 2014/7
_chemical_oxdiff_formula 'C1 H1 O1 N1 Cu1'
_shelx_space_group_comment
;
The symmetry employed for this shelxl refinement is uniquely defined
by the following loop, which should always be used as a source of
symmetry information in preference to the above space-group names.
They are only intended as comments.
;
_reflns_odcompleteness_completeness 97.95
_reflns_odcompleteness_iscentric 1
_reflns_odcompleteness_theta 26.32
_olex2_refinement_description
;
1. Fixed Uiso
 At 1.2 times of:
  All C(H) groups
 At 1.5 times of:
  All C(H,H,H) groups, All O(H,H) groups
2. Others
 Fixed Sof: H8A(0.5) H8B(0.5)
3.a Free rotating group:
 O8(H8A,H8B)
3.b Aromatic/amide H refined with riding coordinates:
 C3(H3), C10(H10), C4(H4), C13(H13), C12(H12)
3.c Idealised Me refined as rotating group:
 C15(H15A,H15B,H15C)
;
_olex2_date_sample_data_collection 2017-03-17
_olex2_submission_special_instructions 'No special instructions were received'
_oxdiff_exptl_absorpt_empirical_details
;
Empirical correction (ABSPACK) includes:
- Absorption correction using spherical harmonics
- Frame scaling
;
_oxdiff_exptl_absorpt_empirical_full_max 1.252
_oxdiff_exptl_absorpt_empirical_full_min 0.808

loop_
_space_group_symop_operation_xyz
'x, y, z'
'-x, y, -z+1/2'
'x+1/2, y+1/2, z'
'-x+1/2, y+1/2, -z+1/2'
'-x, -y, -z'
'x, -y, z-1/2'
'-x+1/2, -y+1/2, -z'
'x+1/2, -y+1/2, z-1/2'

loop_
_atom_site_label
_atom_site_type_symbol
_atom_site_fract_x
_atom_site_fract_y
_atom_site_fract_z
_atom_site_U_iso_or_equiv
_atom_site_adp_type
_atom_site_occupancy
_atom_site_site_symmetry_order
_atom_site_calc_flag
_atom_site_refinement_flags_posn
_atom_site_refinement_flags_adp
_atom_site_refinement_flags_occupancy
Cu1 Cu 0.5000 0.42262(2) 0.7500 0.00931(10) Uani 1 2 d S T P
O7 O 0.3180(2) 0.35336(6) 0.68269(7) 0.0121(3) Uani 1 1 d . . .
O6 O 0.6216(2) 0.37987(6) 0.61880(7) 0.0160(3) Uani 1 1 d . . .
O8 O 0.0000 0.26813(9) 0.7500 0.0174(4) Uani 1 2 d S T P
H8A H 0.0763 0.2970 0.7259 0.026 Uiso 0.5 1 d G . .
H8B H -0.1317 0.2858 0.7589 0.026 Uiso 0.5 1 d G . .
N9 N 0.7027(3) 0.50014(7) 0.79827(8) 0.0109(3) Uani 1 1 d . . .
C5 C 0.4362(3) 0.34685(8) 0.62397(10) 0.0109(3) Uani 1 1 d . . .
C14 C 0.6129(3) 0.56332(9) 0.77875(10) 0.0118(4) Uani 1 1 d . . .
C2 C 0.3368(3) 0.29655(8) 0.55998(10) 0.0103(3) Uani 1 1 d . . .
C3 C 0.1167(3) 0.26334(9) 0.56095(10) 0.0124(4) Uani 1 1 d . . .
H3 H 0.0270 0.2723 0.6014 0.015 Uiso 1 1 calc R . .
C10 C 0.9089(3) 0.49398(9) 0.84921(10) 0.0126(4) Uani 1 1 d . . .
H10 H 0.9709 0.4503 0.8611 0.015 Uiso 1 1 calc R . .
C4 C 0.0316(3) 0.21686(9) 0.50125(10) 0.0124(4) Uani 1 1 d . . .
H4 H -0.1145 0.1946 0.5023 0.015 Uiso 1 1 calc R . .
C13 C 0.7267(3) 0.62203(9) 0.81158(11) 0.0165(4) Uani 1 1 d . . .
H13 H 0.6631 0.6652 0.7979 0.020 Uiso 1 1 calc R . .
C11 C 1.0332(3) 0.55025(9) 0.88480(11) 0.0146(4) Uani 1 1 d . . .
C12 C 0.9377(4) 0.61509(9) 0.86538(11) 0.0176(4) Uani 1 1 d . . .
H12 H 1.0154 0.6539 0.8884 0.021 Uiso 1 1 calc R . .
C15 C 1.2608(4) 0.53971(10) 0.94290(11) 0.0198(4) Uani 1 1 d . . .
H15A H 1.2273 0.5466 0.9958 0.030 Uiso 1 1 calc GR . .
H15B H 1.3809 0.5720 0.9320 0.030 Uiso 1 1 calc GR . .
H15C H 1.3191 0.4938 0.9378 0.030 Uiso 1 1 calc GR . .

loop_
_atom_site_aniso_label
_atom_site_aniso_U_11
_atom_site_aniso_U_22
_atom_site_aniso_U_33
_atom_site_aniso_U_23
_atom_site_aniso_U_13
_atom_site_aniso_U_12
Cu1 0.01324(17) 0.00540(15) 0.00812(16) 0.000 -0.00221(11) 0.000
O7 0.0158(7) 0.0097(6) 0.0104(6) -0.0021(5) 0.0003(5) -0.0012(5)
O6 0.0169(7) 0.0147(6) 0.0160(6) -0.0037(5) 0.0014(5) -0.0060(5)
O8 0.0232(11) 0.0101(9) 0.0205(10) 0.000 0.0090(8) 0.000
N9 0.0137(8) 0.0085(7) 0.0099(7) -0.0004(5) -0.0004(6) -0.0002(6)
C5 0.0138(9) 0.0067(8) 0.0108(8) 0.0012(6) -0.0028(7) 0.0027(7)
C14 0.0137(9) 0.0098(8) 0.0115(8) 0.0007(6) 0.0005(7) 0.0008(7)
C2 0.0123(9) 0.0075(8) 0.0096(8) 0.0004(6) -0.0031(6) 0.0011(6)
C3 0.0137(9) 0.0131(8) 0.0103(8) -0.0014(6) 0.0016(7) 0.0007(7)
C10 0.0147(9) 0.0110(8) 0.0115(8) -0.0002(6) 0.0005(7) 0.0023(7)
C4 0.0105(9) 0.0115(8) 0.0144(8) -0.0005(6) -0.0007(7) -0.0014(7)
C13 0.0199(10) 0.0090(8) 0.0192(9) 0.0002(7) -0.0016(8) 0.0004(7)
C11 0.0136(9) 0.0160(9) 0.0138(9) -0.0015(7) 0.0005(7) -0.0003(7)
C12 0.0194(10) 0.0116(9) 0.0203(9) -0.0048(7) -0.0023(8) -0.0043(7)
C15 0.0188(10) 0.0167(9) 0.0211(10) -0.0047(7) -0.0065(8) -0.0003(8)

loop_
_atom_type_symbol
_atom_type_description
_atom_type_scat_dispersion_real
_atom_type_scat_dispersion_imag
_atom_type_scat_source
C C 0.0033 0.0016 'International Tables Vol C Tables 4.2.6.8 and 6.1.1.4'
H H 0.0000 0.0000 'International Tables Vol C Tables 4.2.6.8 and 6.1.1.4'
Cu Cu 0.3201 1.2651 'International Tables Vol C Tables 4.2.6.8 and 6.1.1.4'
N N 0.0061 0.0033 'International Tables Vol C Tables 4.2.6.8 and 6.1.1.4'
O O 0.0106 0.0060 'International Tables Vol C Tables 4.2.6.8 and 6.1.1.4'

loop_
_geom_angle_atom_site_label_1
_geom_angle_atom_site_label_2
_geom_angle_atom_site_label_3
_geom_angle
_geom_angle_site_symmetry_1
_geom_angle_site_symmetry_3
O7 Cu1 O7 92.82(7) 2_656 .
O7 Cu1 N9 168.55(5) . .
O7 Cu1 N9 168.56(5) 2_656 2_656
O7 Cu1 N9 93.73(5) . 2_656
O7 Cu1 N9 93.73(5) 2_656 .
N9 Cu1 N9 81.45(8) 2_656 .
C5 O7 Cu1 103.92(11) . .
H8A O8 H8B 109.5 . .
C14 N9 Cu1 114.81(12) . .
C10 N9 Cu1 125.59(12) . .
C10 N9 C14 119.55(15) . .
O7 C5 C2 116.70(15) . .
O6 C5 O7 122.73(16) . .
O6 C5 C2 120.57(16) . .
N9 C14 C14 114.39(10) . 2_656
N9 C14 C13 121.31(16) . .
C13 C14 C14 124.30(10) . 2_656
C3 C2 C5 121.54(16) . .
C4 C2 C5 118.99(16) 7_556 .
C4 C2 C3 119.47(16) 7_556 .
C2 C3 H3 120.0 . .
C4 C3 C2 119.94(17) . .
C4 C3 H3 120.0 . .
N9 C10 H10 118.7 . .
N9 C10 C11 122.60(16) . .
C11 C10 H10 118.7 . .
C2 C4 C3 120.59(17) 7_556 .
C2 C4 H4 119.7 7_556 .
C3 C4 H4 119.7 . .
C14 C13 H13 120.6 . .
C14 C13 C12 118.73(17) . .
C12 C13 H13 120.6 . .
C10 C11 C12 117.55(17) . .
C10 C11 C15 119.96(16) . .
C12 C11 C15 122.49(17) . .
C13 C12 C11 120.25(17) . .
C13 C12 H12 119.9 . .
C11 C12 H12 119.9 . .
C11 C15 H15A 109.5 . .
C11 C15 H15B 109.5 . .
C11 C15 H15C 109.5 . .
H15A C15 H15B 109.5 . .
H15A C15 H15C 109.5 . .
H15B C15 H15C 109.5 . .

loop_
_geom_bond_atom_site_label_1
_geom_bond_atom_site_label_2
_geom_bond_distance
_geom_bond_site_symmetry_2
Cu1 O7 1.9573(12) 2_656
Cu1 O7 1.9574(12) .
Cu1 N9 1.9930(14) 2_656
Cu1 N9 1.9931(14) .
O7 C5 1.289(2) .
O6 C5 1.238(2) .
O8 H8A 0.8502 .
O8 H8B 0.8502 .
N9 C14 1.353(2) .
N9 C10 1.344(2) .
C5 C2 1.510(2) .
C14 C14 1.482(3) 2_656
C14 C13 1.387(2) .
C2 C3 1.396(3) .
C2 C4 1.393(3) 7_556
C3 H3 0.9300 .
C3 C4 1.393(2) .
C10 H10 0.9300 .
C10 C11 1.389(3) .
C4 C2 1.393(3) 7_556
C4 H4 0.9300 .
C13 H13 0.9300 .
C13 C12 1.392(3) .
C11 C12 1.393(3) .
C11 C15 1.509(3) .
C12 H12 0.9300 .
C15 H15A 0.9600 .
C15 H15B 0.9600 .
C15 H15C 0.9600 .

loop_
_geom_torsion_atom_site_label_1
_geom_torsion_atom_site_label_2
_geom_torsion_atom_site_label_3
_geom_torsion_atom_site_label_4
_geom_torsion
_geom_torsion_site_symmetry_1
_geom_torsion_site_symmetry_4
Cu1 O7 C5 O6 0.37(19) . .
Cu1 O7 C5 C2 -179.28(11) . .
Cu1 N9 C14 C14 -3.4(2) . 2_656
Cu1 N9 C14 C13 176.06(14) . .
Cu1 N9 C10 C11 -175.56(13) . .
O7 C5 C2 C3 5.5(2) . .
O7 C5 C2 C4 -174.50(15) . 7_556
O6 C5 C2 C3 -174.18(16) . .
O6 C5 C2 C4 5.8(2) . 7_556
N9 C14 C13 C12 0.2(3) . .
N9 C10 C11 C12 -0.6(3) . .
N9 C10 C11 C15 178.62(17) . .
C5 C2 C3 C4 -179.50(15) . .
C14 N9 C10 C11 1.6(3) . .
C14 C14 C13 C12 179.6(2) 2_656 .
C14 C13 C12 C11 0.8(3) . .
C2 C3 C4 C2 -0.5(3) . 7_556
C10 N9 C14 C14 179.13(18) . 2_656
C10 N9 C14 C13 -1.4(3) . .
C10 C11 C12 C13 -0.6(3) . .
C4 C2 C3 C4 0.5(3) 7_556 .
C15 C11 C12 C13 -179.80(18) . .
